data_7105175
loop_
_publ_author_name
'Stepowska, Elzbieta'
'Jiang, Huiling'
'Song, Datong'

_publ_section_title
;
 Reversible H(2) splitting between Ru(II) and a remote carbanion in a
 zwitterionic compound.
;
_journal_issue 4
_journal_name_full 'Chemical communications (Cambridge, England)'
_journal_page_first 556
_journal_page_last 558
_journal_paper_doi 10.1039/b919606d
_journal_volume 46
_journal_year 2010
_chemical_formula_sum 'C47 H40 N2 P2 Ru'
_chemical_formula_weight 795.82
_chemical_name_systematic
;
?
;
_space_group_IT_number 14
_symmetry_cell_setting monoclinic
_symmetry_space_group_name_Hall '-P 2yn'
_symmetry_space_group_name_H-M 'P 1 21/n 1'
_atom_sites_solution_hydrogens geom
_atom_sites_solution_primary direct
_atom_sites_solution_secondary difmap
_audit_creation_method SHELXL-97
_cell_angle_alpha 90.00
_cell_angle_beta 105.9974(16)
_cell_angle_gamma 90.00
_cell_formula_units_Z 4
_cell_length_a 13.8338(4)
_cell_length_b 17.7363(6)
_cell_length_c 15.9357(3)
_cell_measurement_reflns_used 25385
_cell_measurement_temperature 150(2)
_cell_measurement_theta_max 27.53
_cell_measurement_theta_min 3.06
_cell_volume 3758.57(18)
_computing_structure_refinement 'SHELXL-97 (Sheldrick, 1997)'
_computing_structure_solution 'SHELXS-97 (Sheldrick, 1990)'
_diffrn_ambient_temperature 150(2)
_diffrn_measured_fraction_theta_full 0.985
_diffrn_measured_fraction_theta_max 0.985
_diffrn_radiation_monochromator graphite
_diffrn_radiation_source 'fine-focus sealed tube'
_diffrn_radiation_type MoK\a
_diffrn_radiation_wavelength 0.71073
_diffrn_reflns_av_R_equivalents 0.0438
_diffrn_reflns_av_sigmaI/netI 0.0552
_diffrn_reflns_limit_h_max 17
_diffrn_reflns_limit_h_min -17
_diffrn_reflns_limit_k_max 23
_diffrn_reflns_limit_k_min -20
_diffrn_reflns_limit_l_max 20
_diffrn_reflns_limit_l_min -17
_diffrn_reflns_number 25385
_diffrn_reflns_theta_full 27.53
_diffrn_reflns_theta_max 27.53
_diffrn_reflns_theta_min 3.06
_exptl_absorpt_coefficient_mu 0.539
_exptl_absorpt_correction_T_max 0.922
_exptl_absorpt_correction_T_min 0.824
_exptl_absorpt_correction_type multi-scan
_exptl_absorpt_process_details
;
multi-scan from symmetry-related measurements
Sortav (Blessing 1995)
;
_exptl_crystal_colour red
_exptl_crystal_density_diffrn 1.406
_exptl_crystal_density_method 'not measured'
_exptl_crystal_description block
_exptl_crystal_F_000 1640
_exptl_crystal_size_max 0.40
_exptl_crystal_size_mid 0.20
_exptl_crystal_size_min 0.16
_refine_diff_density_max 1.046
_refine_diff_density_min -0.683
_refine_diff_density_rms 0.082
_refine_ls_extinction_method none
_refine_ls_goodness_of_fit_ref 1.035
_refine_ls_hydrogen_treatment mixed
_refine_ls_matrix_type full
_refine_ls_number_parameters 477
_refine_ls_number_reflns 8519
_refine_ls_number_restraints 0
_refine_ls_restrained_S_all 1.035
_refine_ls_R_factor_all 0.0684
_refine_ls_R_factor_gt 0.0396
_refine_ls_shift/su_max 0.002
_refine_ls_shift/su_mean 0.000
_refine_ls_structure_factor_coef Fsqd
_refine_ls_weighting_details 'calc w=1/[\s^2^(Fo^2^)+(0.0300P)^2^+3.6170P] where P=(Fo^2^+2Fc^2^)/3'
_refine_ls_weighting_scheme calc
_refine_ls_wR_factor_gt 0.0793
_refine_ls_wR_factor_ref 0.0920
_reflns_number_gt 6283
_reflns_number_total 8519
_reflns_threshold_expression >2sigma(I)
_cod_data_source_file b919606d.txt
_cod_data_source_block 3
_cod_depositor_comments
;
The following automatic conversions were performed:
'_symmetry_cell_setting' value 'Monoclinic' changed to 'monoclinic'
according to '/home/saulius/struct/CIF-dictionaries/cif_core.dic'
dictionary named 'cif_core.dic' version 2.4.1 from 2010-06-29.

Automatic conversion script
Id: cif_fix_enum 1527 2010-12-29 10:47:43Z saulius 
;
_cod_original_sg_symbol_H-M P2(1)/n
_cod_database_code 7105175

loop_
_symmetry_equiv_pos_as_xyz
'x, y, z'
'-x+1/2, y+1/2, -z+1/2'
'-x, -y, -z'
'x-1/2, -y-1/2, z-1/2'

loop_
_atom_site_label
_atom_site_type_symbol
_atom_site_fract_x
_atom_site_fract_y
_atom_site_fract_z
_atom_site_U_iso_or_equiv
_atom_site_adp_type
_atom_site_occupancy
_atom_site_symmetry_multiplicity
_atom_site_calc_flag
_atom_site_refinement_flags
_atom_site_disorder_assembly
_atom_site_disorder_group
Ru1 Ru 0.847265(15) 0.215306(12) 0.850831(13) 0.02240(7) Uani 1 1 d . . .
P1 P 0.74777(5) 0.23004(4) 0.94366(4) 0.02340(15) Uani 1 1 d . . .
P2 P 0.97022(5) 0.23541(4) 0.78500(4) 0.02359(15) Uani 1 1 d . . .
N1 N 0.71661(16) 0.19579(13) 0.73791(13) 0.0263(5) Uani 1 1 d . . .
N2 N 0.84044(16) 0.09040(13) 0.85215(14) 0.0276(5) Uani 1 1 d . . .
C1 C 0.6491(2) 0.23719(19) 0.67768(19) 0.0373(7) Uani 1 1 d . . .
H1A H 0.6579 0.2903 0.6772 0.045 Uiso 1 1 calc R . .
C2 C 0.5677(2) 0.2055(2) 0.61664(19) 0.0439(8) Uani 1 1 d . . .
H2A H 0.5240 0.2372 0.5749 0.053 Uiso 1 1 calc R . .
C3 C 0.5485(2) 0.1287(2) 0.61493(19) 0.0434(8) Uani 1 1 d . . .
H3A H 0.4915 0.1074 0.5743 0.052 Uiso 1 1 calc R . .
C4 C 0.6160(2) 0.08464(18) 0.67480(18) 0.0357(7) Uani 1 1 d . . .
C5 C 0.6234(2) 0.00168(19) 0.6974(2) 0.0448(8) Uani 1 1 d . . .
H5A H 0.6295 -0.0291 0.6474 0.054 Uiso 1 1 calc R . .
H5B H 0.5639 -0.0154 0.7154 0.054 Uiso 1 1 calc R . .
C6 C 0.7180(2) -0.00320(17) 0.7727(2) 0.0380(7) Uani 1 1 d . . .
C7 C 0.7674(3) -0.06072(19) 0.8249(2) 0.0502(9) Uani 1 1 d . . .
H7A H 0.7428 -0.1110 0.8179 0.060 Uiso 1 1 calc R . .
C8 C 0.8551(3) -0.04177(19) 0.8885(2) 0.0465(8) Uani 1 1 d . . .
H8A H 0.8925 -0.0802 0.9248 0.056 Uiso 1 1 calc R . .
C9 C 0.8892(2) 0.03207(17) 0.89998(19) 0.0365(7) Uani 1 1 d . . .
H9A H 0.9500 0.0421 0.9438 0.044 Uiso 1 1 calc R . .
C10 C 0.7577(2) 0.06865(16) 0.78994(17) 0.0286(6) Uani 1 1 d . . .
C11 C 0.6964(2) 0.12189(16) 0.73207(17) 0.0283(6) Uani 1 1 d . . .
C12 C 0.6723(2) 0.31644(16) 0.93790(17) 0.0307(6) Uani 1 1 d . . .
C13 C 0.6972(3) 0.38057(19) 0.8991(3) 0.0593(11) Uani 1 1 d . . .
H13A H 0.7538 0.3796 0.8763 0.071 Uiso 1 1 calc R . .
C14 C 0.6412(4) 0.4465(2) 0.8928(3) 0.0835(16) Uani 1 1 d . . .
H14A H 0.6600 0.4898 0.8659 0.100 Uiso 1 1 calc R . .
C15 C 0.5597(3) 0.4493(2) 0.9247(2) 0.0618(11) Uani 1 1 d . . .
H15A H 0.5218 0.4945 0.9208 0.074 Uiso 1 1 calc R . .
C16 C 0.5325(2) 0.38593(18) 0.9630(2) 0.0419(8) Uani 1 1 d . . .
H16A H 0.4754 0.3874 0.9851 0.050 Uiso 1 1 calc R . .
C17 C 0.5879(2) 0.32025(17) 0.96958(17) 0.0314(6) Uani 1 1 d . . .
H17A H 0.5681 0.2771 0.9960 0.038 Uiso 1 1 calc R . .
C18 C 0.64842(19) 0.15742(15) 0.92747(17) 0.0251(6) Uani 1 1 d . . .
C19 C 0.6614(2) 0.09121(18) 0.9754(2) 0.0440(8) Uani 1 1 d . . .
H19A H 0.7177 0.0860 1.0250 0.053 Uiso 1 1 calc R . .
C20 C 0.5935(3) 0.0326(2) 0.9521(3) 0.0653(12) Uani 1 1 d . . .
H20A H 0.6039 -0.0123 0.9859 0.078 Uiso 1 1 calc R . .
C21 C 0.5113(2) 0.0384(2) 0.8809(3) 0.0559(10) Uani 1 1 d . . .
H21A H 0.4651 -0.0022 0.8650 0.067 Uiso 1 1 calc R . .
C22 C 0.4966(2) 0.10362(19) 0.8330(2) 0.0420(8) Uani 1 1 d . . .
H22A H 0.4395 0.1084 0.7838 0.050 Uiso 1 1 calc R . .
C23 C 0.5644(2) 0.16277(17) 0.85557(17) 0.0317(6) Uani 1 1 d . . .
H23A H 0.5533 0.2075 0.8216 0.038 Uiso 1 1 calc R . .
C24 C 0.8082(2) 0.21956(18) 1.06197(17) 0.0332(7) Uani 1 1 d . . .
C25 C 0.7871(2) 0.2650(2) 1.12558(19) 0.0433(8) Uani 1 1 d . . .
H25A H 0.7413 0.3058 1.1092 0.052 Uiso 1 1 calc R . .
C26 C 0.8336(3) 0.2506(3) 1.2138(2) 0.0593(11) Uani 1 1 d . . .
H26A H 0.8199 0.2823 1.2572 0.071 Uiso 1 1 calc R . .
C27 C 0.8989(3) 0.1911(3) 1.2382(2) 0.0655(13) Uani 1 1 d . . .
H27A H 0.9287 0.1810 1.2984 0.079 Uiso 1 1 calc R . .
C28 C 0.9213(2) 0.1462(2) 1.1761(2) 0.0569(11) Uani 1 1 d . . .
H28A H 0.9669 0.1053 1.1931 0.068 Uiso 1 1 calc R . .
C29 C 0.8771(2) 0.1606(2) 1.08781(19) 0.0412(8) Uani 1 1 d . . .
H29A H 0.8940 0.1302 1.0449 0.049 Uiso 1 1 calc R . .
C30 C 0.9269(2) 0.25088(17) 0.66626(17) 0.0306(6) Uani 1 1 d . . .
C31 C 0.8659(2) 0.1947(2) 0.6183(2) 0.0478(9) Uani 1 1 d . . .
H31A H 0.8534 0.1504 0.6472 0.057 Uiso 1 1 calc R . .
C32 C 0.8230(3) 0.2021(3) 0.5290(2) 0.0625(12) Uani 1 1 d . . .
H32A H 0.7803 0.1636 0.4976 0.075 Uiso 1 1 calc R . .
C33 C 0.8422(3) 0.2648(3) 0.4861(2) 0.0650(12) Uani 1 1 d . . .
H33A H 0.8134 0.2697 0.4249 0.078 Uiso 1 1 calc R . .
C34 C 0.9032(4) 0.3204(2) 0.5319(2) 0.0687(13) Uani 1 1 d . . .
H34A H 0.9179 0.3634 0.5020 0.082 Uiso 1 1 calc R . .
C35 C 0.9440(3) 0.3144(2) 0.6218(2) 0.0495(9) Uani 1 1 d . . .
H35A H 0.9839 0.3543 0.6531 0.059 Uiso 1 1 calc R . .
C36 C 1.06444(19) 0.16014(15) 0.79315(17) 0.0264(6) Uani 1 1 d . . .
C37 C 1.0953(3) 0.13210(19) 0.7240(2) 0.0460(8) Uani 1 1 d . . .
H37A H 1.0676 0.1521 0.6671 0.055 Uiso 1 1 calc R . .
C38 C 1.1669(3) 0.0746(2) 0.7368(2) 0.0593(10) Uani 1 1 d . . .
H38A H 1.1876 0.0561 0.6886 0.071 Uiso 1 1 calc R . .
C39 C 1.2074(2) 0.04465(18) 0.8180(2) 0.0447(8) Uani 1 1 d . . .
H39A H 1.2550 0.0048 0.8260 0.054 Uiso 1 1 calc R . .
C40 C 1.1787(2) 0.07259(19) 0.8876(2) 0.0458(8) Uani 1 1 d . . .
H40A H 1.2075 0.0528 0.9444 0.055 Uiso 1 1 calc R . .
C41 C 1.1076(2) 0.12970(18) 0.87528(19) 0.0383(7) Uani 1 1 d . . .
H41A H 1.0881 0.1484 0.9240 0.046 Uiso 1 1 calc R . .
C42 C 1.0561(2) 0.31591(16) 0.82333(17) 0.0271(6) Uani 1 1 d . . .
C43 C 1.1358(2) 0.33139(18) 0.7879(2) 0.0393(7) Uani 1 1 d . . .
H43A H 1.1480 0.2990 0.7444 0.047 Uiso 1 1 calc R . .
C44 C 1.1973(3) 0.39348(19) 0.8154(2) 0.0479(8) Uani 1 1 d . . .
H44A H 1.2501 0.4039 0.7896 0.057 Uiso 1 1 calc R . .
C45 C 1.1825(2) 0.44027(18) 0.8797(2) 0.0446(8) Uani 1 1 d . . .
H45A H 1.2239 0.4833 0.8977 0.053 Uiso 1 1 calc R . .
C46 C 1.1070(2) 0.42382(17) 0.9175(2) 0.0368(7) Uani 1 1 d . . .
H46A H 1.0978 0.4548 0.9633 0.044 Uiso 1 1 calc R . .
C47 C 1.0441(2) 0.36250(16) 0.88969(18) 0.0303(6) Uani 1 1 d . . .
H47A H 0.9921 0.3523 0.9164 0.036 Uiso 1 1 calc R . .
H2 H 0.941(2) 0.2188(17) 0.932(2) 0.049(9) Uiso 1 1 d . . .
H1 H 0.846(2) 0.3084(18) 0.8438(18) 0.043(9) Uiso 1 1 d . . .

loop_
_atom_site_aniso_label
_atom_site_aniso_U_11
_atom_site_aniso_U_22
_atom_site_aniso_U_33
_atom_site_aniso_U_23
_atom_site_aniso_U_13
_atom_site_aniso_U_12
Ru1 0.02169(11) 0.02290(12) 0.02375(11) 0.00091(9) 0.00818(8) -0.00066(9)
P1 0.0232(3) 0.0264(4) 0.0219(3) 0.0007(3) 0.0083(3) -0.0032(3)
P2 0.0243(3) 0.0235(4) 0.0249(3) 0.0020(3) 0.0099(3) 0.0013(3)
N1 0.0257(12) 0.0314(13) 0.0237(11) 0.0020(10) 0.0098(9) 0.0033(10)
N2 0.0261(12) 0.0241(12) 0.0321(12) 0.0025(10) 0.0076(10) 0.0014(10)
C1 0.0353(17) 0.0434(19) 0.0331(15) 0.0077(14) 0.0093(13) 0.0062(14)
C2 0.0363(17) 0.061(2) 0.0297(15) 0.0044(15) 0.0015(13) 0.0116(16)
C3 0.0312(16) 0.062(2) 0.0317(16) -0.0123(15) 0.0001(13) 0.0056(16)
C4 0.0301(15) 0.0434(19) 0.0331(15) -0.0129(14) 0.0081(13) 0.0008(14)
C5 0.0339(17) 0.0396(19) 0.058(2) -0.0230(16) 0.0080(15) -0.0034(14)
C6 0.0335(16) 0.0291(17) 0.0513(18) -0.0096(14) 0.0117(14) 0.0005(13)
C7 0.047(2) 0.0265(18) 0.077(2) -0.0041(17) 0.0166(18) -0.0003(15)
C8 0.0450(19) 0.0317(18) 0.060(2) 0.0092(16) 0.0102(16) 0.0073(15)
C9 0.0319(15) 0.0325(17) 0.0412(17) 0.0045(14) 0.0036(13) 0.0032(13)
C10 0.0274(14) 0.0272(16) 0.0324(14) -0.0036(12) 0.0104(12) 0.0016(12)
C11 0.0268(14) 0.0327(16) 0.0266(13) -0.0059(12) 0.0092(11) 0.0033(12)
C12 0.0409(17) 0.0269(15) 0.0278(14) -0.0036(12) 0.0156(12) -0.0019(13)
C13 0.085(3) 0.0295(19) 0.091(3) 0.0039(18) 0.070(2) 0.0072(19)
C14 0.140(4) 0.031(2) 0.122(4) 0.017(2) 0.108(4) 0.022(2)
C15 0.097(3) 0.034(2) 0.075(3) 0.0037(18) 0.058(2) 0.025(2)
C16 0.0479(19) 0.0398(19) 0.0457(18) -0.0070(15) 0.0261(15) 0.0071(16)
C17 0.0370(16) 0.0315(16) 0.0289(14) -0.0024(12) 0.0146(12) -0.0025(13)
C18 0.0221(13) 0.0233(14) 0.0333(14) -0.0010(12) 0.0132(11) 0.0010(11)
C19 0.0273(16) 0.0360(19) 0.065(2) 0.0154(16) 0.0064(15) -0.0021(14)
C20 0.0378(19) 0.034(2) 0.122(4) 0.027(2) 0.018(2) -0.0031(16)
C21 0.0333(18) 0.032(2) 0.102(3) -0.006(2) 0.0183(19) -0.0082(15)
C22 0.0272(16) 0.051(2) 0.0474(18) -0.0122(16) 0.0102(14) -0.0070(15)
C23 0.0297(15) 0.0366(17) 0.0300(14) -0.0011(13) 0.0101(12) -0.0038(13)
C24 0.0270(14) 0.0478(19) 0.0248(13) 0.0023(13) 0.0070(11) -0.0122(14)
C25 0.0346(17) 0.066(2) 0.0284(15) -0.0072(15) 0.0069(13) -0.0152(16)
C26 0.047(2) 0.104(3) 0.0271(16) -0.0087(19) 0.0108(15) -0.027(2)
C27 0.049(2) 0.113(4) 0.0266(17) 0.015(2) -0.0034(16) -0.033(2)
C28 0.0346(18) 0.086(3) 0.044(2) 0.027(2) -0.0005(15) -0.0124(19)
C29 0.0315(16) 0.056(2) 0.0328(16) 0.0141(15) 0.0038(13) -0.0048(15)
C30 0.0280(15) 0.0387(17) 0.0279(14) -0.0014(13) 0.0122(12) 0.0076(13)
C31 0.0417(18) 0.074(3) 0.0327(16) -0.0075(16) 0.0191(14) -0.0171(18)
C32 0.0376(19) 0.114(4) 0.0375(19) -0.025(2) 0.0130(15) -0.010(2)
C33 0.069(3) 0.095(3) 0.0273(17) 0.000(2) 0.0083(17) 0.037(3)
C34 0.117(4) 0.053(2) 0.0369(19) 0.0115(18) 0.021(2) 0.036(3)
C35 0.082(3) 0.0356(19) 0.0297(16) 0.0040(14) 0.0141(17) 0.0163(18)
C36 0.0246(14) 0.0237(14) 0.0330(14) 0.0008(12) 0.0116(11) -0.0003(11)
C37 0.057(2) 0.044(2) 0.0409(17) 0.0049(15) 0.0214(16) 0.0192(17)
C38 0.072(3) 0.054(2) 0.061(2) -0.0031(19) 0.034(2) 0.026(2)
C39 0.0379(18) 0.0301(18) 0.066(2) 0.0013(16) 0.0150(16) 0.0119(14)
C40 0.0373(18) 0.049(2) 0.0477(19) 0.0086(16) 0.0062(15) 0.0139(16)
C41 0.0320(16) 0.0452(19) 0.0366(16) 0.0006(14) 0.0078(13) 0.0132(14)
C42 0.0244(14) 0.0247(15) 0.0329(14) 0.0053(12) 0.0090(11) 0.0000(11)
C43 0.0400(17) 0.0355(18) 0.0500(18) 0.0007(14) 0.0249(15) -0.0021(14)
C44 0.0436(19) 0.042(2) 0.066(2) 0.0080(17) 0.0275(17) -0.0103(16)
C45 0.0423(19) 0.0316(18) 0.059(2) 0.0012(16) 0.0131(16) -0.0135(15)
C46 0.0362(17) 0.0279(16) 0.0439(17) -0.0002(14) 0.0071(14) -0.0012(13)
C47 0.0272(14) 0.0286(16) 0.0346(15) 0.0045(12) 0.0078(12) 0.0004(12)

loop_
_atom_type_symbol
_atom_type_description
_atom_type_scat_dispersion_real
_atom_type_scat_dispersion_imag
_atom_type_scat_source
C C 0.0033 0.0016 'International Tables Vol C Tables 4.2.6.8 and 6.1.1.4'
H H 0.0000 0.0000 'International Tables Vol C Tables 4.2.6.8 and 6.1.1.4'
N N 0.0061 0.0033 'International Tables Vol C Tables 4.2.6.8 and 6.1.1.4'
P P 0.1023 0.0942 'International Tables Vol C Tables 4.2.6.8 and 6.1.1.4'
Ru Ru -1.2594 0.8363 'International Tables Vol C Tables 4.2.6.8 and 6.1.1.4'

loop_
_geom_angle_atom_site_label_1
_geom_angle_atom_site_label_2
_geom_angle_atom_site_label_3
_geom_angle
_geom_angle_site_symmetry_1
_geom_angle_site_symmetry_3
_geom_angle_publ_flag
N1 Ru1 N2 79.80(8) . . ?
N1 Ru1 P2 101.49(6) . . ?
N2 Ru1 P2 101.62(6) . . ?
N1 Ru1 P1 92.39(6) . . ?
N2 Ru1 P1 94.19(6) . . ?
P2 Ru1 P1 160.52(3) . . ?
N1 Ru1 H2 173.2(11) . . ?
N2 Ru1 H2 93.4(11) . . ?
P2 Ru1 H2 79.9(12) . . ?
P1 Ru1 H2 88.0(11) . . ?
N1 Ru1 H1 96.3(10) . . ?
N2 Ru1 H1 176.1(10) . . ?
P2 Ru1 H1 78.9(10) . . ?
P1 Ru1 H1 86.1(10) . . ?
H2 Ru1 H1 90.5(15) . . ?
C12 P1 C24 103.02(13) . . ?
C12 P1 C18 100.55(13) . . ?
C24 P1 C18 100.48(12) . . ?
C12 P1 Ru1 119.65(9) . . ?
C24 P1 Ru1 117.55(10) . . ?
C18 P1 Ru1 112.66(8) . . ?
C30 P2 C36 101.76(12) . . ?
C30 P2 C42 102.82(13) . . ?
C36 P2 C42 99.10(12) . . ?
C30 P2 Ru1 115.29(9) . . ?
C36 P2 Ru1 117.43(9) . . ?
C42 P2 Ru1 117.75(9) . . ?
C11 N1 C1 113.0(2) . . ?
C11 N1 Ru1 108.66(17) . . ?
C1 N1 Ru1 138.1(2) . . ?
C10 N2 C9 112.8(2) . . ?
C10 N2 Ru1 107.98(17) . . ?
C9 N2 Ru1 139.01(19) . . ?
N1 C1 C2 123.0(3) . . ?
N1 C1 H1A 118.5 . . ?
C2 C1 H1A 118.5 . . ?
C3 C2 C1 121.7(3) . . ?
C3 C2 H2A 119.1 . . ?
C1 C2 H2A 119.1 . . ?
C4 C3 C2 117.0(3) . . ?
C4 C3 H3A 121.5 . . ?
C2 C3 H3A 121.5 . . ?
C3 C4 C11 116.7(3) . . ?
C3 C4 C5 134.8(3) . . ?
C11 C4 C5 108.4(3) . . ?
C4 C5 C6 103.4(2) . . ?
C4 C5 H5A 111.1 . . ?
C6 C5 H5A 111.1 . . ?
C4 C5 H5B 111.1 . . ?
C6 C5 H5B 111.1 . . ?
H5A C5 H5B 109.0 . . ?
C7 C6 C10 117.4(3) . . ?
C7 C6 C5 134.3(3) . . ?
C10 C6 C5 108.2(3) . . ?
C6 C7 C8 116.7(3) . . ?
C6 C7 H7A 121.6 . . ?
C8 C7 H7A 121.6 . . ?
C9 C8 C7 121.4(3) . . ?
C9 C8 H8A 119.3 . . ?
C7 C8 H8A 119.3 . . ?
N2 C9 C8 123.4(3) . . ?
N2 C9 H9A 118.3 . . ?
C8 C9 H9A 118.3 . . ?
N2 C10 C6 128.2(3) . . ?
N2 C10 C11 121.3(3) . . ?
C6 C10 C11 110.5(2) . . ?
N1 C11 C4 128.5(3) . . ?
N1 C11 C10 121.9(2) . . ?
C4 C11 C10 109.5(3) . . ?
C13 C12 C17 117.3(3) . . ?
C13 C12 P1 119.9(2) . . ?
C17 C12 P1 122.8(2) . . ?
C12 C13 C14 121.4(3) . . ?
C12 C13 H13A 119.3 . . ?
C14 C13 H13A 119.3 . . ?
C15 C14 C13 120.4(4) . . ?
C15 C14 H14A 119.8 . . ?
C13 C14 H14A 119.8 . . ?
C14 C15 C16 119.4(3) . . ?
C14 C15 H15A 120.3 . . ?
C16 C15 H15A 120.3 . . ?
C15 C16 C17 120.5(3) . . ?
C15 C16 H16A 119.8 . . ?
C17 C16 H16A 119.8 . . ?
C16 C17 C12 121.0(3) . . ?
C16 C17 H17A 119.5 . . ?
C12 C17 H17A 119.5 . . ?
C19 C18 C23 117.6(3) . . ?
C19 C18 P1 122.4(2) . . ?
C23 C18 P1 119.2(2) . . ?
C20 C19 C18 121.0(3) . . ?
C20 C19 H19A 119.5 . . ?
C18 C19 H19A 119.5 . . ?
C21 C20 C19 120.9(3) . . ?
C21 C20 H20A 119.6 . . ?
C19 C20 H20A 119.6 . . ?
C22 C21 C20 119.1(3) . . ?
C22 C21 H21A 120.4 . . ?
C20 C21 H21A 120.4 . . ?
C21 C22 C23 120.5(3) . . ?
C21 C22 H22A 119.7 . . ?
C23 C22 H22A 119.7 . . ?
C22 C23 C18 120.9(3) . . ?
C22 C23 H23A 119.5 . . ?
C18 C23 H23A 119.5 . . ?
C25 C24 C29 118.8(3) . . ?
C25 C24 P1 124.0(2) . . ?
C29 C24 P1 117.1(2) . . ?
C24 C25 C26 119.9(4) . . ?
C24 C25 H25A 120.1 . . ?
C26 C25 H25A 120.1 . . ?
C27 C26 C25 120.5(4) . . ?
C27 C26 H26A 119.7 . . ?
C25 C26 H26A 119.7 . . ?
C28 C27 C26 120.2(3) . . ?
C28 C27 H27A 119.9 . . ?
C26 C27 H27A 119.9 . . ?
C27 C28 C29 119.9(4) . . ?
C27 C28 H28A 120.1 . . ?
C29 C28 H28A 120.1 . . ?
C28 C29 C24 120.6(3) . . ?
C28 C29 H29A 119.7 . . ?
C24 C29 H29A 119.7 . . ?
C35 C30 C31 117.7(3) . . ?
C35 C30 P2 126.4(2) . . ?
C31 C30 P2 115.7(2) . . ?
C32 C31 C30 121.2(4) . . ?
C32 C31 H31A 119.4 . . ?
C30 C31 H31A 119.4 . . ?
C33 C32 C31 120.1(4) . . ?
C33 C32 H32A 120.0 . . ?
C31 C32 H32A 120.0 . . ?
C32 C33 C34 119.7(3) . . ?
C32 C33 H33A 120.2 . . ?
C34 C33 H33A 120.2 . . ?
C33 C34 C35 120.6(4) . . ?
C33 C34 H34A 119.7 . . ?
C35 C34 H34A 119.7 . . ?
C30 C35 C34 120.7(4) . . ?
C30 C35 H35A 119.7 . . ?
C34 C35 H35A 119.7 . . ?
C37 C36 C41 117.7(3) . . ?
C37 C36 P2 124.9(2) . . ?
C41 C36 P2 117.3(2) . . ?
C36 C37 C38 120.6(3) . . ?
C36 C37 H37A 119.7 . . ?
C38 C37 H37A 119.7 . . ?
C39 C38 C37 120.8(3) . . ?
C39 C38 H38A 119.6 . . ?
C37 C38 H38A 119.6 . . ?
C38 C39 C40 119.4(3) . . ?
C38 C39 H39A 120.3 . . ?
C40 C39 H39A 120.3 . . ?
C39 C40 C41 120.2(3) . . ?
C39 C40 H40A 119.9 . . ?
C41 C40 H40A 119.9 . . ?
C40 C41 C36 121.4(3) . . ?
C40 C41 H41A 119.3 . . ?
C36 C41 H41A 119.3 . . ?
C47 C42 C43 117.7(3) . . ?
C47 C42 P2 120.7(2) . . ?
C43 C42 P2 121.6(2) . . ?
C44 C43 C42 120.8(3) . . ?
C44 C43 H43A 119.6 . . ?
C42 C43 H43A 119.6 . . ?
C45 C44 C43 120.7(3) . . ?
C45 C44 H44A 119.7 . . ?
C43 C44 H44A 119.7 . . ?
C46 C45 C44 119.1(3) . . ?
C46 C45 H45A 120.5 . . ?
C44 C45 H45A 120.5 . . ?
C45 C46 C47 120.8(3) . . ?
C45 C46 H46A 119.6 . . ?
C47 C46 H46A 119.6 . . ?
C46 C47 C42 121.0(3) . . ?
C46 C47 H47A 119.5 . . ?
C42 C47 H47A 119.5 . . ?

loop_
_geom_bond_atom_site_label_1
_geom_bond_atom_site_label_2
_geom_bond_distance
_geom_bond_site_symmetry_2
_geom_bond_publ_flag
Ru1 N1 2.198(2) . ?
Ru1 N2 2.218(2) . ?
Ru1 P2 2.2593(7) . ?
Ru1 P1 2.2964(7) . ?
Ru1 H2 1.56(3) . ?
Ru1 H1 1.66(3) . ?
P1 C12 1.842(3) . ?
P1 C24 1.849(3) . ?
P1 C18 1.849(3) . ?
P2 C30 1.841(3) . ?
P2 C36 1.845(3) . ?
P2 C42 1.850(3) . ?
N1 C11 1.338(4) . ?
N1 C1 1.356(4) . ?
N2 C10 1.348(3) . ?
N2 C9 1.350(4) . ?
C1 C2 1.388(4) . ?
C1 H1A 0.9500 . ?
C2 C3 1.387(5) . ?
C2 H2A 0.9500 . ?
C3 C4 1.378(4) . ?
C3 H3A 0.9500 . ?
C4 C11 1.396(4) . ?
C4 C5 1.512(5) . ?
C5 C6 1.515(4) . ?
C5 H5A 0.9900 . ?
C5 H5B 0.9900 . ?
C6 C7 1.373(4) . ?
C6 C10 1.385(4) . ?
C7 C8 1.391(5) . ?
C7 H7A 0.9500 . ?
C8 C9 1.387(4) . ?
C8 H8A 0.9500 . ?
C9 H9A 0.9500 . ?
C10 C11 1.424(4) . ?
C12 C13 1.383(4) . ?
C12 C17 1.396(4) . ?
C13 C14 1.391(5) . ?
C13 H13A 0.9500 . ?
C14 C15 1.360(5) . ?
C14 H14A 0.9500 . ?
C15 C16 1.380(5) . ?
C15 H15A 0.9500 . ?
C16 C17 1.382(4) . ?
C16 H16A 0.9500 . ?
C17 H17A 0.9500 . ?
C18 C19 1.385(4) . ?
C18 C23 1.393(4) . ?
C19 C20 1.381(5) . ?
C19 H19A 0.9500 . ?
C20 C21 1.372(5) . ?
C20 H20A 0.9500 . ?
C21 C22 1.370(5) . ?
C21 H21A 0.9500 . ?
C22 C23 1.387(4) . ?
C22 H22A 0.9500 . ?
C23 H23A 0.9500 . ?
C24 C25 1.387(4) . ?
C24 C29 1.398(4) . ?
C25 C26 1.399(4) . ?
C25 H25A 0.9500 . ?
C26 C27 1.375(6) . ?
C26 H26A 0.9500 . ?
C27 C28 1.371(6) . ?
C27 H27A 0.9500 . ?
C28 C29 1.394(4) . ?
C28 H28A 0.9500 . ?
C29 H29A 0.9500 . ?
C30 C35 1.386(4) . ?
C30 C31 1.390(4) . ?
C31 C32 1.389(5) . ?
C31 H31A 0.9500 . ?
C32 C33 1.370(6) . ?
C32 H32A 0.9500 . ?
C33 C34 1.370(6) . ?
C33 H33A 0.9500 . ?
C34 C35 1.393(5) . ?
C34 H34A 0.9500 . ?
C35 H35A 0.9500 . ?
C36 C37 1.380(4) . ?
C36 C41 1.389(4) . ?
C37 C38 1.396(5) . ?
C37 H37A 0.9500 . ?
C38 C39 1.367(5) . ?
C38 H38A 0.9500 . ?
C39 C40 1.370(5) . ?
C39 H39A 0.9500 . ?
C40 C41 1.387(4) . ?
C40 H40A 0.9500 . ?
C41 H41A 0.9500 . ?
C42 C47 1.388(4) . ?
C42 C43 1.398(4) . ?
C43 C44 1.387(4) . ?
C43 H43A 0.9500 . ?
C44 C45 1.377(5) . ?
C44 H44A 0.9500 . ?
C45 C46 1.373(4) . ?
C45 H45A 0.9500 . ?
C46 C47 1.387(4) . ?
C46 H46A 0.9500 . ?
C47 H47A 0.9500 . ?
